data_7158041
loop_
_publ_author_name
'Xu, Si-Yu'
'Zhang, Rui'
'Zhang, Shu-Sheng'
'Feng, Chen-Guo'

_publ_section_title
;
 Enantioselective synthesis of 3-aryl-phthalides through a
 nickel-catalyzed stereoconvergent cross-coupling reaction.
;
_journal_issue 20
_journal_name_full 'Organic &amp; biomolecular chemistry'
_journal_page_first 4492
_journal_page_last 4496
_journal_paper_doi 10.1039/d1ob00487e
_journal_volume 19
_journal_year 2021
_chemical_absolute_configuration ad
_chemical_formula_sum 'C14 H9 Br O2'
_chemical_formula_weight 289.12
_space_group_crystal_system orthorhombic
_space_group_IT_number 19
_space_group_name_Hall 'P 2ac 2ab'
_space_group_name_H-M_alt 'P 21 21 21'
_atom_sites_solution_hydrogens geom
_audit_creation_method SHELXL-2018/3
_audit_update_record
;
2021-02-06 deposited with the CCDC.	2021-04-26 downloaded from the CCDC.
;
_cell_angle_alpha 90
_cell_angle_beta 90
_cell_angle_gamma 90
_cell_formula_units_Z 4
_cell_length_a 6.2023(13)
_cell_length_b 11.202(2)
_cell_length_c 16.755(4)
_cell_measurement_reflns_used 2761
_cell_measurement_temperature 301(2)
_cell_measurement_theta_max 27.6531
_cell_measurement_theta_min 2.1870
_cell_volume 1164.1(4)
_computing_structure_refinement 'SHELXL-2018/3 (Sheldrick, 2018)'
_computing_structure_solution 'SHELXT 2018/2 (Sheldrick, 2018)'
_diffrn_ambient_temperature 301(2)
_diffrn_measured_fraction_theta_full 0.990
_diffrn_measured_fraction_theta_max 0.989
_diffrn_measurement_device_type 'd8 venture'
_diffrn_radiation_type MoK\a
_diffrn_radiation_wavelength 0.71073
_diffrn_reflns_av_R_equivalents 0.0564
_diffrn_reflns_av_unetI/netI 0.0843
_diffrn_reflns_Laue_measured_fraction_full 0.990
_diffrn_reflns_Laue_measured_fraction_max 0.989
_diffrn_reflns_limit_h_max 8
_diffrn_reflns_limit_h_min -8
_diffrn_reflns_limit_k_max 13
_diffrn_reflns_limit_k_min -14
_diffrn_reflns_limit_l_max 13
_diffrn_reflns_limit_l_min -22
_diffrn_reflns_number 8116
_diffrn_reflns_point_group_measured_fraction_full 0.987
_diffrn_reflns_point_group_measured_fraction_max 0.984
_diffrn_reflns_theta_full 25.242
_diffrn_reflns_theta_max 28.271
_diffrn_reflns_theta_min 2.187
_exptl_absorpt_coefficient_mu 3.516
_exptl_crystal_colour 'clear light colourless'
_exptl_crystal_density_diffrn 1.650
_exptl_crystal_description block
_exptl_crystal_F_000 576
_refine_diff_density_max 0.291
_refine_diff_density_min -0.397
_refine_diff_density_rms 0.058
_refine_ls_abs_structure_details
;
 Flack x determined using 480 quotients [(I+)-(I-)]/[(I+)+(I-)]
 (Parsons, Flack and Wagner, Acta Cryst. B69 (2013) 249-259).
;
_refine_ls_abs_structure_Flack 0.021(11)
_refine_ls_extinction_method none
_refine_ls_goodness_of_fit_ref 0.987
_refine_ls_hydrogen_treatment constr
_refine_ls_matrix_type full
_refine_ls_number_parameters 154
_refine_ls_number_reflns 2836
_refine_ls_number_restraints 0
_refine_ls_restrained_S_all 0.987
_refine_ls_R_factor_all 0.1044
_refine_ls_R_factor_gt 0.0396
_refine_ls_shift/su_max 0.000
_refine_ls_shift/su_mean 0.000
_refine_ls_structure_factor_coef Fsqd
_refine_ls_weighting_details 'w=1/[\s^2^(Fo^2^)+(0.0069P)^2^] where P=(Fo^2^+2Fc^2^)/3'
_refine_ls_weighting_scheme calc
_refine_ls_wR_factor_gt 0.0676
_refine_ls_wR_factor_ref 0.0845
_reflns_Friedel_coverage 0.707
_reflns_Friedel_fraction_full 0.984
_reflns_Friedel_fraction_max 0.978
_reflns_number_gt 1585
_reflns_number_total 2836
_reflns_threshold_expression 'I > 2\s(I)'
_cod_data_source_file d1ob00487e2.cif
_cod_data_source_block mo_20201012xsy_0m
_cod_depositor_comments 'Adding full bibliography for 7158041.cif.'
_cod_database_code 7158041
_shelx_shelxl_version_number 2018/3
_shelx_space_group_comment
;
The symmetry employed for this shelxl refinement is uniquely defined
by the following loop, which should always be used as a source of
symmetry information in preference to the above space-group names.
They are only intended as comments.
;

loop_
_space_group_symop_operation_xyz
'x, y, z'
'x+1/2, -y+1/2, -z'
'-x, y+1/2, -z+1/2'
'-x+1/2, -y, z+1/2'

loop_
_atom_site_label
_atom_site_type_symbol
_atom_site_fract_x
_atom_site_fract_y
_atom_site_fract_z
_atom_site_U_iso_or_equiv
_atom_site_adp_type
_atom_site_occupancy
_atom_site_site_symmetry_order
_atom_site_calc_flag
_atom_site_refinement_flags_posn
_atom_site_refinement_flags_adp
_atom_site_refinement_flags_occupancy
_atom_site_disorder_assembly
_atom_site_disorder_group
Br1 Br 0.68403(11) 0.97652(4) 0.50495(5) 0.0822(3) Uani 1 1 d . . . . .
O1 O 0.2811(6) 0.5697(3) 0.7724(2) 0.0524(10) Uani 1 1 d . . . . .
O2 O -0.0341(7) 0.4784(4) 0.7929(3) 0.0725(13) Uani 1 1 d . . . . .
C1 C 0.6192(9) 0.8484(4) 0.5749(4) 0.0516(15) Uani 1 1 d . . . . .
C2 C 0.4182(9) 0.8415(4) 0.6094(4) 0.0555(16) Uani 1 1 d . . . . .
H3 H 0.315694 0.900312 0.599534 0.067 Uiso 1 1 calc R U . . .
C3 C 0.3700(8) 0.7455(4) 0.6592(3) 0.0465(14) Uani 1 1 d . . . . .
H4 H 0.234243 0.739907 0.682448 0.056 Uiso 1 1 calc R U . . .
C4 C 0.5221(8) 0.6591(4) 0.6740(3) 0.0427(13) Uani 1 1 d . . . . .
C5 C 0.4763(9) 0.5509(4) 0.7260(4) 0.0450(14) Uani 1 1 d . . . . .
H8 H 0.597742 0.538432 0.762521 0.054 Uiso 1 1 calc R U . . .
C6 C 0.4340(9) 0.4376(4) 0.6809(3) 0.0449(14) Uani 1 1 d . . . . .
C7 C 0.2324(9) 0.3958(4) 0.7020(4) 0.0473(14) Uani 1 1 d . . . . .
C8 C 0.1484(10) 0.2912(4) 0.6696(4) 0.0627(18) Uani 1 1 d . . . . .
H7 H 0.011705 0.263913 0.683224 0.075 Uiso 1 1 calc R U . . .
C9 C 0.2759(14) 0.2305(5) 0.6169(4) 0.081(2) Uani 1 1 d . . . . .
H1 H 0.226109 0.159238 0.595138 0.097 Uiso 1 1 calc R U . . .
C10 C 0.7744(9) 0.7640(4) 0.5896(4) 0.0558(15) Uani 1 1 d . . . . .
H9 H 0.910225 0.769956 0.566445 0.067 Uiso 1 1 calc R U . . .
C11 C 0.7243(8) 0.6700(4) 0.6397(4) 0.0527(15) Uani 1 1 d . . . . .
H2 H 0.828757 0.612666 0.650648 0.063 Uiso 1 1 calc R U . . .
C12 C 0.1400(9) 0.4785(5) 0.7590(4) 0.0529(15) Uani 1 1 d . . . . .
C13 C 0.5596(11) 0.3762(4) 0.6269(4) 0.0641(18) Uani 1 1 d . . . . .
H5 H 0.695550 0.403335 0.612125 0.077 Uiso 1 1 calc R U . . .
C14 C 0.4735(14) 0.2716(5) 0.5955(5) 0.080(2) Uani 1 1 d . . . . .
H6 H 0.553971 0.228432 0.558684 0.096 Uiso 1 1 calc R U . . .

loop_
_atom_site_aniso_label
_atom_site_aniso_U_11
_atom_site_aniso_U_22
_atom_site_aniso_U_33
_atom_site_aniso_U_23
_atom_site_aniso_U_13
_atom_site_aniso_U_12
Br1 0.1266(6) 0.0483(3) 0.0718(5) 0.0066(4) 0.0326(5) -0.0130(3)
O1 0.058(2) 0.0438(18) 0.055(3) 0.0001(16) 0.012(2) -0.0056(18)
O2 0.050(2) 0.069(3) 0.098(4) 0.023(3) 0.018(3) 0.003(2)
C1 0.067(4) 0.036(2) 0.052(4) -0.008(2) 0.009(3) -0.007(3)
C2 0.067(4) 0.041(3) 0.059(5) 0.000(3) 0.010(3) 0.009(3)
C3 0.048(3) 0.040(3) 0.051(4) 0.001(2) 0.010(3) -0.001(2)
C4 0.042(3) 0.046(3) 0.040(4) 0.000(2) 0.001(3) -0.010(2)
C5 0.038(3) 0.047(3) 0.050(4) 0.001(2) 0.003(3) 0.001(2)
C6 0.054(3) 0.039(2) 0.041(4) 0.008(2) -0.005(3) 0.004(2)
C7 0.048(4) 0.038(3) 0.055(4) 0.010(2) -0.009(3) 0.002(2)
C8 0.071(4) 0.047(3) 0.070(5) 0.016(3) -0.015(4) -0.014(3)
C9 0.133(7) 0.040(3) 0.070(6) 0.005(3) -0.015(5) -0.010(4)
C10 0.054(4) 0.057(3) 0.056(4) -0.004(3) 0.017(3) -0.012(3)
C11 0.045(4) 0.050(3) 0.062(4) 0.005(3) 0.009(3) 0.000(2)
C12 0.050(3) 0.047(3) 0.062(4) 0.026(3) -0.002(3) -0.003(3)
C13 0.076(4) 0.045(3) 0.071(5) 0.009(3) 0.007(4) 0.014(3)
C14 0.133(7) 0.046(4) 0.060(5) -0.001(3) 0.004(5) 0.021(4)

loop_
_atom_type_symbol
_atom_type_description
_atom_type_scat_dispersion_real
_atom_type_scat_dispersion_imag
_atom_type_scat_source
C C 0.0033 0.0016 'International Tables Vol C Tables 4.2.6.8 and 6.1.1.4'
H H 0.0000 0.0000 'International Tables Vol C Tables 4.2.6.8 and 6.1.1.4'
O O 0.0106 0.0060 'International Tables Vol C Tables 4.2.6.8 and 6.1.1.4'
Br Br -0.2901 2.4595 'International Tables Vol C Tables 4.2.6.8 and 6.1.1.4'

loop_
_geom_angle_atom_site_label_1
_geom_angle_atom_site_label_2
_geom_angle_atom_site_label_3
_geom_angle
_geom_angle_site_symmetry_1
_geom_angle_site_symmetry_3
_geom_angle_publ_flag
C12 O1 C5 109.8(4) . . ?
C10 C1 C2 121.4(5) . . ?
C10 C1 Br1 119.0(4) . . ?
C2 C1 Br1 119.6(4) . . ?
C1 C2 C3 119.3(5) . . ?
C1 C2 H3 120.4 . . ?
C3 C2 H3 120.4 . . ?
C4 C3 C2 120.3(5) . . ?
C4 C3 H4 119.9 . . ?
C2 C3 H4 119.9 . . ?
C3 C4 C11 119.0(5) . . ?
C3 C4 C5 122.5(5) . . ?
C11 C4 C5 118.5(4) . . ?
O1 C5 C6 104.2(4) . . ?
O1 C5 C4 110.3(4) . . ?
C6 C5 C4 114.7(5) . . ?
O1 C5 H8 109.1 . . ?
C6 C5 H8 109.1 . . ?
C4 C5 H8 109.1 . . ?
C13 C6 C7 120.7(5) . . ?
C13 C6 C5 130.9(5) . . ?
C7 C6 C5 108.4(5) . . ?
C6 C7 C8 121.6(6) . . ?
C6 C7 C12 108.1(5) . . ?
C8 C7 C12 130.3(6) . . ?
C9 C8 C7 117.0(6) . . ?
C9 C8 H7 121.5 . . ?
C7 C8 H7 121.5 . . ?
C14 C9 C8 121.6(6) . . ?
C14 C9 H1 119.2 . . ?
C8 C9 H1 119.2 . . ?
C1 C10 C11 118.5(5) . . ?
C1 C10 H9 120.8 . . ?
C11 C10 H9 120.8 . . ?
C10 C11 C4 121.5(5) . . ?
C10 C11 H2 119.3 . . ?
C4 C11 H2 119.3 . . ?
O2 C12 O1 119.5(6) . . ?
O2 C12 C7 131.1(6) . . ?
O1 C12 C7 109.5(5) . . ?
C6 C13 C14 116.9(6) . . ?
C6 C13 H5 121.6 . . ?
C14 C13 H5 121.6 . . ?
C9 C14 C13 122.2(7) . . ?
C9 C14 H6 118.9 . . ?
C13 C14 H6 118.9 . . ?

loop_
_geom_bond_atom_site_label_1
_geom_bond_atom_site_label_2
_geom_bond_distance
_geom_bond_site_symmetry_2
_geom_bond_publ_flag
Br1 C1 1.896(5) . ?
O1 C12 1.363(6) . ?
O1 C5 1.453(7) . ?
O2 C12 1.220(6) . ?
C1 C10 1.371(7) . ?
C1 C2 1.376(7) . ?
C2 C3 1.394(7) . ?
C2 H3 0.9300 . ?
C3 C4 1.375(6) . ?
C3 H4 0.9300 . ?
C4 C11 1.385(7) . ?
C4 C5 1.520(7) . ?
C5 C6 1.501(7) . ?
C5 H8 0.9800 . ?
C6 C13 1.378(8) . ?
C6 C7 1.382(7) . ?
C7 C8 1.392(8) . ?
C7 C12 1.449(8) . ?
C8 C9 1.367(9) . ?
C8 H7 0.9300 . ?
C9 C14 1.357(9) . ?
C9 H1 0.9300 . ?
C10 C11 1.383(7) . ?
C10 H9 0.9300 . ?
C11 H2 0.9300 . ?
C13 C14 1.390(9) . ?
C13 H5 0.9300 . ?
C14 H6 0.9300 . ?

loop_
_geom_torsion_atom_site_label_1
_geom_torsion_atom_site_label_2
_geom_torsion_atom_site_label_3
_geom_torsion_atom_site_label_4
_geom_torsion
_geom_torsion_site_symmetry_1
_geom_torsion_site_symmetry_2
_geom_torsion_site_symmetry_3
_geom_torsion_site_symmetry_4
_geom_torsion_publ_flag
C10 C1 C2 C3 -1.2(9) . . . . ?
Br1 C1 C2 C3 178.4(4) . . . . ?
C1 C2 C3 C4 0.4(9) . . . . ?
C2 C3 C4 C11 0.9(8) . . . . ?
C2 C3 C4 C5 -178.4(5) . . . . ?
C12 O1 C5 C6 1.4(5) . . . . ?
C12 O1 C5 C4 125.0(5) . . . . ?
C3 C4 C5 O1 -15.2(7) . . . . ?
C11 C4 C5 O1 165.5(5) . . . . ?
C3 C4 C5 C6 102.1(6) . . . . ?
C11 C4 C5 C6 -77.3(6) . . . . ?
O1 C5 C6 C13 179.3(6) . . . . ?
C4 C5 C6 C13 58.6(8) . . . . ?
O1 C5 C6 C7 -1.2(5) . . . . ?
C4 C5 C6 C7 -121.9(5) . . . . ?
C13 C6 C7 C8 -0.4(8) . . . . ?
C5 C6 C7 C8 -179.9(5) . . . . ?
C13 C6 C7 C12 -179.9(5) . . . . ?
C5 C6 C7 C12 0.5(6) . . . . ?
C6 C7 C8 C9 1.1(9) . . . . ?
C12 C7 C8 C9 -179.4(6) . . . . ?
C7 C8 C9 C14 -1.6(10) . . . . ?
C2 C1 C10 C11 0.6(8) . . . . ?
Br1 C1 C10 C11 -179.0(4) . . . . ?
C1 C10 C11 C4 0.7(8) . . . . ?
C3 C4 C11 C10 -1.5(9) . . . . ?
C5 C4 C11 C10 177.8(5) . . . . ?
C5 O1 C12 O2 180.0(5) . . . . ?
C5 O1 C12 C7 -1.1(6) . . . . ?
C6 C7 C12 O2 179.1(6) . . . . ?
C8 C7 C12 O2 -0.4(11) . . . . ?
C6 C7 C12 O1 0.4(6) . . . . ?
C8 C7 C12 O1 -179.1(5) . . . . ?
C7 C6 C13 C14 0.0(8) . . . . ?
C5 C6 C13 C14 179.4(6) . . . . ?
C8 C9 C14 C13 1.3(11) . . . . ?
C6 C13 C14 C9 -0.4(10) . . . . ?
